data_4105639
loop_
_publ_author_name
'Xiaoyu Han'
'Youqing Wang'
'Fangrui Zhong'
'Yixin Lu'

_publ_section_title
;
 Enantioselective [3 + 2] Cycloaddition of Allenes to Acrylates Catalyzed
 by Dipeptide-Derived Phosphines: Facile Creation of Functionalized
 Cyclopentenes Containing Quaternary Stereogenic Centers
;
_journal_name_full 'Journal of the American Chemical Society'
_journal_page_first 1726
_journal_page_last 1729
_journal_paper_doi 10.1021/ja1106282
_journal_volume 133
_journal_year 2011
_chemical_absolute_configuration ad
_chemical_formula_sum 'C31 H26 Cl2 O4'
_chemical_formula_weight 533.42
_chemical_name_systematic
; 
 ? 
;
_space_group_IT_number 19
_symmetry_cell_setting orthorhombic
_symmetry_space_group_name_Hall 'P 2ac 2ab'
_symmetry_space_group_name_H-M 'P 21 21 21'
_atom_sites_solution_hydrogens geom
_atom_sites_solution_primary direct
_atom_sites_solution_secondary difmap
_audit_creation_method SHELXL-97
_cell_angle_alpha 90.00
_cell_angle_beta 90.00
_cell_angle_gamma 90.00
_cell_formula_units_Z 4
_cell_length_a 8.3201(4)
_cell_length_b 15.3584(7)
_cell_length_c 20.8270(9)
_cell_measurement_reflns_used 1575
_cell_measurement_temperature 223(2)
_cell_measurement_theta_max 17.45
_cell_measurement_theta_min 2.36
_cell_volume 2661.3(2)
_computing_cell_refinement 'Bruker SMART'
_computing_data_collection 'Bruker SMART'
_computing_data_reduction 'Bruker SAINT'
_computing_molecular_graphics 'Bruker SHELXTL'
_computing_publication_material 'Bruker SHELXTL'
_computing_structure_refinement 'SHELXL-97 (Sheldrick, 1997)'
_computing_structure_solution 'SHELXS-97 (Sheldrick, 1990)'
_diffrn_ambient_temperature 223(2)
_diffrn_measured_fraction_theta_full 0.999
_diffrn_measured_fraction_theta_max 0.999
_diffrn_measurement_device_type 'CCD area detector'
_diffrn_measurement_method 'phi and omega scans'
_diffrn_radiation_monochromator graphite
_diffrn_radiation_source 'fine-focus sealed tube'
_diffrn_radiation_type MoK\a
_diffrn_radiation_wavelength 0.71073
_diffrn_reflns_av_R_equivalents 0.0714
_diffrn_reflns_av_sigmaI/netI 0.0907
_diffrn_reflns_limit_h_max 10
_diffrn_reflns_limit_h_min -10
_diffrn_reflns_limit_k_max 19
_diffrn_reflns_limit_k_min -19
_diffrn_reflns_limit_l_max 27
_diffrn_reflns_limit_l_min -20
_diffrn_reflns_number 18918
_diffrn_reflns_theta_full 27.49
_diffrn_reflns_theta_max 27.49
_diffrn_reflns_theta_min 1.65
_exptl_absorpt_coefficient_mu 0.279
_exptl_absorpt_correction_T_max 0.9726
_exptl_absorpt_correction_T_min 0.9209
_exptl_absorpt_correction_type multi-scan
_exptl_absorpt_process_details 'Sadabs, (Sheldrick 2001)'
_exptl_crystal_colour Colourless
_exptl_crystal_density_diffrn 1.331
_exptl_crystal_density_meas ?
_exptl_crystal_description Block
_exptl_crystal_F_000 1112
_exptl_crystal_size_max 0.30
_exptl_crystal_size_mid 0.26
_exptl_crystal_size_min 0.10
_refine_diff_density_max 0.347
_refine_diff_density_min -0.362
_refine_diff_density_rms 0.049
_refine_ls_abs_structure_details 'Flack H D (1983), Acta Cryst. A39, 876-881'
_refine_ls_abs_structure_Flack 0.03(10)
_refine_ls_extinction_method none
_refine_ls_goodness_of_fit_ref 1.031
_refine_ls_hydrogen_treatment constr
_refine_ls_matrix_type full
_refine_ls_number_parameters 337
_refine_ls_number_reflns 6090
_refine_ls_number_restraints 0
_refine_ls_restrained_S_all 1.031
_refine_ls_R_factor_all 0.1294
_refine_ls_R_factor_gt 0.0770
_refine_ls_shift/su_max 0.000
_refine_ls_shift/su_mean 0.000
_refine_ls_structure_factor_coef Fsqd
_refine_ls_weighting_details 'calc w=1/[\s^2^(Fo^2^)+(0.0527P)^2^+0.8389P] where P=(Fo^2^+2Fc^2^)/3'
_refine_ls_weighting_scheme calc
_refine_ls_wR_factor_gt 0.1388
_refine_ls_wR_factor_ref 0.1576
_reflns_number_gt 3760
_reflns_number_total 6090
_reflns_threshold_expression >2sigma(I)
_cod_data_source_file ja1106282_si_001.cif
_cod_data_source_block a477
_cod_depositor_comments
;
The following automatic conversions were performed:

'_exptl_crystal_density_meas' value 'Not Measured' was changed to '?'
- the value is perceived as not measured.

Automatic conversion script
Id: cif_fix_values 3008 2015-01-20 13:52:24Z robertas 
;
_cod_database_code 4105639

loop_
_symmetry_equiv_pos_as_xyz
'x, y, z'
'-x+1/2, -y, z+1/2'
'-x, y+1/2, -z+1/2'
'x+1/2, -y+1/2, -z'

loop_
_atom_site_label
_atom_site_type_symbol
_atom_site_fract_x
_atom_site_fract_y
_atom_site_fract_z
_atom_site_U_iso_or_equiv
_atom_site_adp_type
_atom_site_occupancy
_atom_site_symmetry_multiplicity
_atom_site_calc_flag
_atom_site_refinement_flags
Cl1 Cl 0.08797(17) 0.30289(8) 0.87807(6) 0.0765(4) Uani 1 1 d .
Cl2 Cl -0.08031(19) 0.47097(10) 0.81982(9) 0.1113(7) Uani 1 1 d .
O1 O 0.4162(4) 0.69252(16) 0.72751(13) 0.0481(7) Uani 1 1 d .
O2 O 0.5816(3) 0.60881(15) 0.78582(12) 0.0437(7) Uani 1 1 d .
O3 O 0.8948(4) 0.5118(2) 0.58849(15) 0.0715(10) Uani 1 1 d .
O4 O 0.7727(3) 0.60507(19) 0.52073(13) 0.0440(7) Uani 1 1 d .
C1 C 0.1880(5) 0.3700(3) 0.8247(2) 0.0466(11) Uani 1 1 d .
C2 C 0.1170(5) 0.4443(3) 0.8006(2) 0.0580(12) Uani 1 1 d .
C3 C 0.2021(5) 0.4974(3) 0.7587(2) 0.0537(12) Uani 1 1 d .
H3 H 0.1528 0.5476 0.7422 0.064 Uiso 1 1 calc R
C4 C 0.3583(5) 0.4777(2) 0.74085(18) 0.0366(9) Uani 1 1 d .
C5 C 0.4256(5) 0.4020(2) 0.76494(18) 0.0411(9) Uani 1 1 d .
H5 H 0.5311 0.3867 0.7535 0.049 Uiso 1 1 calc R
C6 C 0.3386(5) 0.3486(3) 0.8058(2) 0.0443(11) Uani 1 1 d .
H6 H 0.3850 0.2966 0.8206 0.053 Uiso 1 1 calc R
C7 C 0.4490(4) 0.5407(2) 0.69767(17) 0.0321(8) Uani 1 1 d .
C8 C 0.4779(4) 0.6240(2) 0.73647(18) 0.0320(8) Uani 1 1 d .
C9 C 0.6120(5) 0.6793(2) 0.82826(19) 0.0411(10) Uani 1 1 d .
C10 C 0.4994(6) 0.7033(3) 0.8707(2) 0.0537(12) Uani 1 1 d .
H10 H 0.3987 0.6756 0.8713 0.064 Uiso 1 1 calc R
C11 C 0.5345(7) 0.7725(3) 0.9157(2) 0.0595(14) Uani 1 1 d .
C12 C 0.4146(9) 0.7978(3) 0.9610(2) 0.0853(19) Uani 1 1 d .
H12 H 0.3128 0.7714 0.9610 0.102 Uiso 1 1 calc R
C13 C 0.4522(13) 0.8625(4) 1.0049(3) 0.118(4) Uani 1 1 d .
H13 H 0.3750 0.8804 1.0351 0.142 Uiso 1 1 calc R
C14 C 0.6059(15) 0.9015(4) 1.0046(4) 0.129(4) Uani 1 1 d .
H14 H 0.6302 0.9451 1.0347 0.154 Uiso 1 1 calc R
C15 C 0.7189(11) 0.8768(4) 0.9612(3) 0.101(3) Uani 1 1 d .
H15 H 0.8200 0.9041 0.9617 0.122 Uiso 1 1 calc R
C16 C 0.6884(7) 0.8113(3) 0.9157(2) 0.0656(15) Uani 1 1 d .
C17 C 0.8065(6) 0.7848(3) 0.8687(3) 0.0590(13) Uani 1 1 d .
C18 C 0.9628(8) 0.8225(3) 0.8634(4) 0.094(2) Uani 1 1 d .
H18 H 0.9918 0.8681 0.8912 0.113 Uiso 1 1 calc R
C19 C 1.0692(8) 0.7945(4) 0.8195(4) 0.110(3) Uani 1 1 d .
H19 H 1.1720 0.8198 0.8179 0.132 Uiso 1 1 calc R
C20 C 1.0305(6) 0.7296(3) 0.7771(4) 0.090(2) Uani 1 1 d .
H20 H 1.1063 0.7114 0.7464 0.108 Uiso 1 1 calc R
C21 C 0.8831(5) 0.6912(3) 0.7791(3) 0.0625(13) Uani 1 1 d .
H21 H 0.8574 0.6470 0.7495 0.075 Uiso 1 1 calc R
C22 C 0.7687(5) 0.7172(2) 0.8252(2) 0.0455(11) Uani 1 1 d .
C23 C 0.6090(5) 0.5057(2) 0.67090(17) 0.0399(9) Uani 1 1 d .
H23A H 0.6983 0.5182 0.7002 0.048 Uiso 1 1 calc R
H23B H 0.6035 0.4428 0.6633 0.048 Uiso 1 1 calc R
C24 C 0.6267(4) 0.5551(3) 0.60867(17) 0.0376(9) Uani 1 1 d .
C25 C 0.4861(5) 0.5869(3) 0.58971(19) 0.0407(10) Uani 1 1 d .
H25 H 0.4711 0.6182 0.5514 0.049 Uiso 1 1 calc R
C26 C 0.3548(4) 0.5670(3) 0.63621(18) 0.0404(10) Uani 1 1 d .
H26A H 0.2872 0.5191 0.6209 0.048 Uiso 1 1 calc R
H26B H 0.2874 0.6183 0.6439 0.048 Uiso 1 1 calc R
C27 C 0.7782(5) 0.5542(3) 0.57281(19) 0.0438(10) Uani 1 1 d .
C28 C 0.9053(5) 0.6096(3) 0.47376(19) 0.0451(10) Uani 1 1 d .
C29 C 1.0592(6) 0.6389(4) 0.5062(2) 0.0745(16) Uani 1 1 d .
H29A H 1.0408 0.6938 0.5281 0.112 Uiso 1 1 calc R
H29B H 1.1428 0.6463 0.4742 0.112 Uiso 1 1 calc R
H29C H 1.0926 0.5954 0.5372 0.112 Uiso 1 1 calc R
C30 C 0.8443(6) 0.6780(3) 0.4276(2) 0.0666(14) Uani 1 1 d .
H30A H 0.7443 0.6585 0.4085 0.100 Uiso 1 1 calc R
H30B H 0.9234 0.6874 0.3941 0.100 Uiso 1 1 calc R
H30C H 0.8261 0.7321 0.4506 0.100 Uiso 1 1 calc R
C31 C 0.9241(6) 0.5225(3) 0.4408(2) 0.0575(12) Uani 1 1 d .
H31A H 0.9654 0.4802 0.4711 0.086 Uiso 1 1 calc R
H31B H 0.9985 0.5282 0.4052 0.086 Uiso 1 1 calc R
H31C H 0.8205 0.5033 0.4248 0.086 Uiso 1 1 calc R

loop_
_atom_site_aniso_label
_atom_site_aniso_U_11
_atom_site_aniso_U_22
_atom_site_aniso_U_33
_atom_site_aniso_U_23
_atom_site_aniso_U_13
_atom_site_aniso_U_12
Cl1 0.0744(8) 0.0743(9) 0.0807(9) 0.0406(7) 0.0089(8) -0.0088(7)
Cl2 0.0659(9) 0.1063(12) 0.1616(16) 0.0784(12) 0.0573(10) 0.0308(9)
O1 0.0556(17) 0.0284(14) 0.0603(18) 0.0025(13) -0.0126(16) 0.0066(15)
O2 0.0470(16) 0.0349(15) 0.0492(17) -0.0024(12) -0.0143(14) 0.0059(14)
O3 0.056(2) 0.093(3) 0.066(2) 0.0233(18) 0.0110(17) 0.038(2)
O4 0.0346(16) 0.0537(17) 0.0438(17) 0.0063(14) 0.0059(13) 0.0095(13)
C1 0.051(3) 0.044(2) 0.045(3) 0.015(2) -0.001(2) -0.008(2)
C2 0.041(3) 0.056(3) 0.077(3) 0.020(2) 0.016(2) 0.005(2)
C3 0.047(3) 0.040(2) 0.074(3) 0.024(2) 0.011(2) 0.010(2)
C4 0.041(2) 0.031(2) 0.037(2) -0.0039(17) -0.0037(18) -0.0006(17)
C5 0.042(2) 0.039(2) 0.042(2) -0.0008(19) -0.007(2) 0.003(2)
C6 0.049(3) 0.034(2) 0.050(3) 0.0066(19) -0.017(2) -0.0016(19)
C7 0.030(2) 0.0297(19) 0.037(2) 0.0028(16) 0.0026(16) 0.0028(16)
C8 0.0254(19) 0.032(2) 0.038(2) 0.0031(17) 0.0020(17) -0.0063(16)
C9 0.055(3) 0.029(2) 0.039(2) 0.0061(18) -0.019(2) -0.0057(19)
C10 0.076(3) 0.041(2) 0.045(3) 0.012(2) -0.001(3) -0.012(2)
C11 0.112(4) 0.025(2) 0.042(3) 0.0093(19) 0.002(3) 0.003(3)
C12 0.147(6) 0.052(3) 0.057(3) 0.008(3) 0.032(4) 0.010(4)
C13 0.259(12) 0.045(4) 0.051(4) -0.001(3) 0.036(5) 0.035(5)
C14 0.271(13) 0.044(4) 0.070(5) -0.010(3) -0.035(7) -0.002(6)
C15 0.184(8) 0.042(3) 0.078(4) 0.001(3) -0.056(5) -0.006(4)
C16 0.108(4) 0.028(2) 0.061(3) 0.007(2) -0.035(3) -0.008(3)
C17 0.074(3) 0.029(2) 0.074(3) 0.010(2) -0.031(3) -0.003(2)
C18 0.084(4) 0.043(3) 0.156(6) 0.005(4) -0.063(4) -0.017(3)
C19 0.049(3) 0.063(4) 0.218(9) 0.030(5) -0.028(5) -0.006(3)
C20 0.042(3) 0.050(3) 0.178(7) 0.020(4) 0.000(4) 0.002(2)
C21 0.051(3) 0.041(3) 0.096(4) 0.008(3) -0.003(3) 0.007(2)
C22 0.047(2) 0.027(2) 0.062(3) 0.010(2) -0.021(2) 0.0033(19)
C23 0.046(2) 0.034(2) 0.040(2) -0.0004(17) 0.003(2) 0.0053(18)
C24 0.038(2) 0.042(2) 0.033(2) -0.0013(17) 0.0016(18) 0.0076(18)
C25 0.042(2) 0.047(2) 0.033(2) 0.0035(18) -0.0005(19) 0.0040(19)
C26 0.036(2) 0.042(2) 0.043(2) -0.0020(19) -0.0020(19) 0.0025(18)
C27 0.046(2) 0.049(3) 0.036(2) -0.001(2) 0.005(2) 0.010(2)
C28 0.041(2) 0.051(3) 0.043(2) -0.004(2) 0.014(2) 0.000(2)
C29 0.051(3) 0.106(4) 0.066(3) -0.027(3) 0.014(3) -0.022(3)
C30 0.072(3) 0.054(3) 0.074(3) 0.014(3) 0.030(3) 0.012(3)
C31 0.076(3) 0.051(3) 0.046(2) -0.002(2) 0.001(3) 0.010(3)

loop_
_atom_type_symbol
_atom_type_description
_atom_type_scat_dispersion_real
_atom_type_scat_dispersion_imag
_atom_type_scat_source
C C 0.0033 0.0016 'International Tables Vol C Tables 4.2.6.8 and 6.1.1.4'
H H 0.0000 0.0000 'International Tables Vol C Tables 4.2.6.8 and 6.1.1.4'
O O 0.0106 0.0060 'International Tables Vol C Tables 4.2.6.8 and 6.1.1.4'
Cl Cl 0.1484 0.1585 'International Tables Vol C Tables 4.2.6.8 and 6.1.1.4'

loop_
_geom_angle_atom_site_label_1
_geom_angle_atom_site_label_2
_geom_angle_atom_site_label_3
_geom_angle
C8 O2 C9 116.8(3)
C27 O4 C28 122.6(3)
C6 C1 C2 119.4(4)
C6 C1 Cl1 119.2(3)
C2 C1 Cl1 121.4(3)
C1 C2 C3 119.7(4)
C1 C2 Cl2 121.0(3)
C3 C2 Cl2 119.2(3)
C4 C3 C2 121.3(4)
C3 C4 C5 117.7(4)
C3 C4 C7 119.1(3)
C5 C4 C7 123.2(3)
C4 C5 C6 120.5(4)
C1 C6 C5 121.2(4)
C4 C7 C8 107.3(3)
C4 C7 C23 114.9(3)
C8 C7 C23 110.3(3)
C4 C7 C26 113.7(3)
C8 C7 C26 107.2(3)
C23 C7 C26 103.2(3)
O1 C8 O2 123.1(3)
O1 C8 C7 126.2(3)
O2 C8 C7 110.7(3)
C10 C9 O2 119.8(4)
C10 C9 C22 123.6(4)
O2 C9 C22 116.5(4)
C9 C10 C11 119.3(4)
C16 C11 C12 121.3(5)
C16 C11 C10 119.5(5)
C12 C11 C10 119.2(5)
C13 C12 C11 118.3(7)
C12 C13 C14 120.4(7)
C15 C14 C13 120.8(7)
C14 C15 C16 121.6(8)
C15 C16 C11 117.7(6)
C15 C16 C17 122.3(6)
C11 C16 C17 119.9(4)
C22 C17 C18 116.8(5)
C22 C17 C16 119.3(4)
C18 C17 C16 123.9(5)
C19 C18 C17 121.5(6)
C18 C19 C20 121.2(6)
C21 C20 C19 120.4(6)
C20 C21 C22 120.4(5)
C21 C22 C17 119.7(4)
C21 C22 C9 122.0(4)
C17 C22 C9 118.3(4)
C24 C23 C7 102.7(3)
C25 C24 C27 127.6(4)
C25 C24 C23 110.8(3)
C27 C24 C23 121.1(3)
C24 C25 C26 112.1(3)
C25 C26 C7 102.6(3)
O3 C27 O4 124.0(4)
O3 C27 C24 123.8(4)
O4 C27 C24 112.2(3)
O4 C28 C31 109.7(3)
O4 C28 C30 101.7(3)
C31 C28 C30 111.1(4)
O4 C28 C29 110.4(3)
C31 C28 C29 112.2(4)
C30 C28 C29 111.1(4)

loop_
_geom_bond_atom_site_label_1
_geom_bond_atom_site_label_2
_geom_bond_distance
Cl1 C1 1.730(4)
Cl2 C2 1.739(4)
O1 C8 1.185(4)
O2 C8 1.362(4)
O2 C9 1.420(4)
O3 C27 1.213(5)
O4 C27 1.338(5)
O4 C28 1.476(5)
C1 C6 1.353(6)
C1 C2 1.379(6)
C2 C3 1.388(6)
C3 C4 1.384(5)
C4 C5 1.385(5)
C4 C7 1.521(5)
C5 C6 1.386(6)
C7 C8 1.533(5)
C7 C23 1.540(5)
C7 C26 1.554(5)
C9 C10 1.340(6)
C9 C22 1.429(6)
C10 C11 1.446(6)
C11 C16 1.412(7)
C11 C12 1.426(7)
C12 C13 1.385(9)
C13 C14 1.412(13)
C14 C15 1.358(11)
C15 C16 1.406(7)
C16 C17 1.445(7)
C17 C22 1.413(6)
C17 C18 1.428(7)
C18 C19 1.343(9)
C19 C20 1.370(9)
C20 C21 1.362(7)
C21 C22 1.411(6)
C23 C24 1.509(5)
C24 C25 1.327(5)
C24 C27 1.466(5)
C25 C26 1.491(5)
C28 C31 1.511(6)
C28 C30 1.512(6)
C28 C29 1.517(6)
